data_2235245
loop_
_publ_author_name
'Wu, Xiang-Wen'
'Li, Qing-Long'
'Ma, Jian-Ping'
'Dong, Yu-Bin'

_publ_section_title
;
 <i>cyclo</i>-Tetrakis{\m-<i>N</i>'-[(8-oxidoquinolin-7-yl)methylidene]isonicotinohydrazidato}tetrazinc
 tetrahydrate
;
_journal_coeditor_code SU2415
_journal_issue 6
_journal_name_full 'Acta Crystallographica Section E'
_journal_page_first m727
_journal_page_last m728
_journal_paper_doi 10.1107/S1600536812018995
_journal_volume 68
_journal_year 2012
_chemical_formula_iupac '[Zn4 (C16 H10 N4 O2)4], 4H2 O'
_chemical_formula_moiety 'C64 H40 N16 O8 Zn4, 4(H2 O)'
_chemical_formula_sum 'C64 H48 N16 O12 Zn4'
_chemical_formula_weight 1494.66
_chemical_name_systematic
;
<i>cyclo</i>-Tetrakis{\m-<i>N</i>'-[(8-oxidoquinolin-7-
yl)methylidene]isonicotinohydrazidato}tetrazinc tetrahydrate
;
_space_group_IT_number 88
_symmetry_cell_setting tetragonal
_symmetry_space_group_name_Hall '-I 4ad'
_symmetry_space_group_name_H-M 'I 41/a :2'
_atom_sites_solution_hydrogens geom
_atom_sites_solution_primary direct
_atom_sites_solution_secondary difmap
_audit_creation_method SHELXL-97
_cell_angle_alpha 90.00
_cell_angle_beta 90.00
_cell_angle_gamma 90.00
_cell_formula_units_Z 4
_cell_length_a 21.407(2)
_cell_length_b 21.407(2)
_cell_length_c 13.626(3)
_cell_measurement_reflns_used 2897
_cell_measurement_temperature 298(2)
_cell_measurement_theta_max 22.738
_cell_measurement_theta_min 2.600
_cell_volume 6244.2(16)
_computing_cell_refinement 'SAINT (Bruker, 2003)'
_computing_data_collection 'SMART (Bruker, 2003)'
_computing_data_reduction 'SAINT (Bruker, 2003)'
_computing_molecular_graphics 'SHELXTL (Sheldrick, 2008)'
_computing_publication_material 'SHELXTL (Sheldrick, 2008)'
_computing_structure_refinement 'SHELXL97 (Sheldrick, 2008)'
_computing_structure_solution 'SHELXS97 (Sheldrick, 2008)'
_diffrn_ambient_temperature 298(2)
_diffrn_measured_fraction_theta_full 1.000
_diffrn_measured_fraction_theta_max 1.000
_diffrn_measurement_device_type 'Bruker SMART CCD area-detector'
_diffrn_measurement_method 'phi and omega scans'
_diffrn_radiation_monochromator graphite
_diffrn_radiation_source 'fine-focus sealed tube'
_diffrn_radiation_type MoK\a
_diffrn_radiation_wavelength 0.71073
_diffrn_reflns_av_R_equivalents 0.0537
_diffrn_reflns_av_sigmaI/netI 0.0424
_diffrn_reflns_limit_h_max 25
_diffrn_reflns_limit_h_min -22
_diffrn_reflns_limit_k_max 25
_diffrn_reflns_limit_k_min -25
_diffrn_reflns_limit_l_max 16
_diffrn_reflns_limit_l_min -13
_diffrn_reflns_number 16035
_diffrn_reflns_theta_full 25.50
_diffrn_reflns_theta_max 25.50
_diffrn_reflns_theta_min 1.77
_exptl_absorpt_coefficient_mu 1.596
_exptl_absorpt_correction_T_max 0.8965
_exptl_absorpt_correction_T_min 0.8194
_exptl_absorpt_correction_type multi-scan
_exptl_absorpt_process_details '(SADABS; Bruker, 2003)'
_exptl_crystal_colour yellow
_exptl_crystal_density_diffrn 1.590
_exptl_crystal_density_method 'not measured'
_exptl_crystal_description block
_exptl_crystal_F_000 3040
_exptl_crystal_size_max 0.13
_exptl_crystal_size_mid 0.11
_exptl_crystal_size_min 0.07
_refine_diff_density_max 0.270
_refine_diff_density_min -0.234
_refine_ls_extinction_method none
_refine_ls_goodness_of_fit_ref 1.030
_refine_ls_hydrogen_treatment constr
_refine_ls_matrix_type full
_refine_ls_number_parameters 217
_refine_ls_number_reflns 2900
_refine_ls_number_restraints 0
_refine_ls_restrained_S_all 1.030
_refine_ls_R_factor_all 0.0505
_refine_ls_R_factor_gt 0.0360
_refine_ls_shift/su_max 0.001
_refine_ls_shift/su_mean 0.000
_refine_ls_structure_factor_coef Fsqd
_refine_ls_weighting_details 'calc w=1/[\s^2^(Fo^2^)+(0.0372P)^2^+5.0654P] where P=(Fo^2^+2Fc^2^)/3'
_refine_ls_weighting_scheme calc
_refine_ls_wR_factor_gt 0.0802
_refine_ls_wR_factor_ref 0.0868
_reflns_number_gt 2324
_reflns_number_total 2900
_reflns_threshold_expression I>2sigma(I)
_cod_data_source_file su2415.cif
_cod_data_source_block I
_cod_original_cell_volume 6244.1(15)
_cod_original_sg_symbol_Hall 'I 41/a'
_cod_original_sg_symbol_H-M 'I 41/a'
_cod_database_code 2235245
_cod_database_fobs_code 2235245

loop_
_symmetry_equiv_pos_as_xyz
'x, y, z'
'-x+1/2, -y, z+1/2'
'-y+3/4, x+1/4, z+1/4'
'y+3/4, -x+3/4, z+3/4'
'x+1/2, y+1/2, z+1/2'
'-x+1, -y+1/2, z+1'
'-y+5/4, x+3/4, z+3/4'
'y+5/4, -x+5/4, z+5/4'
'-x, -y, -z'
'x-1/2, y, -z-1/2'
'y-3/4, -x-1/4, -z-1/4'
'-y-3/4, x-3/4, -z-3/4'
'-x+1/2, -y+1/2, -z+1/2'
'x, y+1/2, -z'
'y-1/4, -x+1/4, -z+1/4'
'-y-1/4, x-1/4, -z-1/4'

loop_
_atom_site_type_symbol
_atom_site_label
_atom_site_fract_x
_atom_site_fract_y
_atom_site_fract_z
_atom_site_U_iso_or_equiv
_atom_site_adp_type
_atom_site_calc_flag
_atom_site_refinement_flags
_atom_site_occupancy
_atom_site_symmetry_multiplicity
C C1 1.10071(14) 0.45462(15) 1.1624(3) 0.0485(8) Uani d . 1 1
H H1 1.1119 0.4530 1.2283 0.058 Uiso calc R 1 1
C C2 1.12416(16) 0.50312(16) 1.1052(3) 0.0611(10) Uani d . 1 1
H H2 1.1506 0.5329 1.1324 0.073 Uiso calc R 1 1
C C3 1.10790(16) 0.50630(15) 1.0094(3) 0.0590(10) Uani d . 1 1
H H3 1.1230 0.5388 0.9707 0.071 Uiso calc R 1 1
C C4 1.06842(14) 0.46097(14) 0.9677(3) 0.0442(8) Uani d . 1 1
C C5 1.04647(12) 0.41352(13) 1.0312(2) 0.0336(6) Uani d . 1 1
C C6 1.00568(12) 0.36577(12) 0.9960(2) 0.0303(6) Uani d . 1 1
C C7 0.98754(13) 0.36698(13) 0.8981(2) 0.0361(7) Uani d . 1 1
C C8 1.01152(15) 0.41496(15) 0.8363(2) 0.0497(8) Uani d . 1 1
H H8 1.0003 0.4149 0.7704 0.060 Uiso calc R 1 1
C C9 1.04951(15) 0.46024(16) 0.8689(3) 0.0538(9) Uani d . 1 1
H H9 1.0633 0.4911 0.8262 0.065 Uiso calc R 1 1
C C10 0.94522(13) 0.32259(14) 0.8548(2) 0.0394(7) Uani d . 1 1
H H10 0.9397 0.3241 0.7871 0.047 Uiso calc R 1 1
C C11 0.84867(13) 0.20093(13) 0.9058(2) 0.0374(7) Uani d . 1 1
C C12 0.80184(14) 0.15938(14) 0.8575(3) 0.0453(8) Uani d . 1 1
C C13 0.77607(18) 0.17239(18) 0.7669(3) 0.0684(11) Uani d . 1 1
H H13 0.7896 0.2065 0.7303 0.082 Uiso calc R 1 1
C C14 0.7291(2) 0.1330(2) 0.7317(4) 0.0865(15) Uani d . 1 1
H H14 0.7106 0.1434 0.6721 0.104 Uiso calc R 1 1
C C15 0.7364(2) 0.0697(2) 0.8615(4) 0.0953(16) Uani d . 1 1
H H15 0.7244 0.0332 0.8935 0.114 Uiso calc R 1 1
C C16 0.78125(17) 0.10645(17) 0.9055(3) 0.0641(10) Uani d . 1 1
H H16 0.7974 0.0958 0.9666 0.077 Uiso calc R 1 1
N N1 1.06328(10) 0.41084(10) 1.12773(18) 0.0352(6) Uani d . 1 1
N N2 0.91453(11) 0.28117(11) 0.90248(18) 0.0356(6) Uani d . 1 1
N N3 0.87505(12) 0.24302(11) 0.84775(18) 0.0418(6) Uani d . 1 1
N N4 0.70908(18) 0.0828(2) 0.7760(3) 0.0948(13) Uani d . 1 1
O O1 0.85836(9) 0.19375(9) 0.99696(16) 0.0407(5) Uani d . 1 1
O O2 0.98781(8) 0.32250(8) 1.06007(13) 0.0321(4) Uani d . 1 1
O O3 0.90970(15) 0.23053(16) 0.6420(2) 0.1038(11) Uani d . 1 1
H H3A 0.9434 0.2098 0.6371 0.125 Uiso d R 1 1
H H3B 0.8948 0.2309 0.6998 0.125 Uiso d R 1 1
Zn Zn1 0.910323(15) 0.265779(15) 1.04977(2) 0.03319(13) Uani d . 1 1

loop_
_atom_site_aniso_label
_atom_site_aniso_U_11
_atom_site_aniso_U_22
_atom_site_aniso_U_33
_atom_site_aniso_U_12
_atom_site_aniso_U_13
_atom_site_aniso_U_23
C1 0.0442(18) 0.0485(19) 0.053(2) 0.0001(15) -0.0103(16) -0.0125(16)
C2 0.055(2) 0.048(2) 0.080(3) -0.0168(16) -0.010(2) -0.009(2)
C3 0.056(2) 0.0398(19) 0.081(3) -0.0139(16) 0.004(2) 0.0075(19)
C4 0.0402(17) 0.0385(17) 0.054(2) -0.0054(14) 0.0016(15) 0.0072(15)
C5 0.0317(15) 0.0319(15) 0.0371(17) 0.0010(11) 0.0006(13) 0.0033(13)
C6 0.0312(14) 0.0295(14) 0.0301(16) 0.0012(11) 0.0024(12) 0.0056(12)
C7 0.0407(16) 0.0377(16) 0.0299(16) -0.0028(13) 0.0030(13) 0.0026(13)
C8 0.056(2) 0.059(2) 0.0336(18) -0.0082(17) -0.0018(16) 0.0167(16)
C9 0.058(2) 0.052(2) 0.051(2) -0.0124(17) 0.0043(17) 0.0212(17)
C10 0.0448(17) 0.0518(18) 0.0214(15) -0.0025(14) -0.0032(13) 0.0025(14)
C11 0.0369(16) 0.0375(16) 0.0378(18) 0.0022(13) -0.0078(14) -0.0077(14)
C12 0.0392(17) 0.0460(18) 0.051(2) 0.0003(14) -0.0057(15) -0.0151(16)
C13 0.077(3) 0.062(2) 0.066(3) -0.008(2) -0.033(2) -0.008(2)
C14 0.089(3) 0.090(3) 0.080(3) -0.004(3) -0.043(3) -0.022(3)
C15 0.103(4) 0.092(3) 0.091(4) -0.053(3) -0.001(3) -0.016(3)
C16 0.069(2) 0.066(2) 0.057(3) -0.0237(19) -0.004(2) -0.004(2)
N1 0.0334(13) 0.0337(13) 0.0386(15) 0.0000(10) -0.0030(11) -0.0050(11)
N2 0.0406(14) 0.0419(14) 0.0244(13) -0.0053(11) -0.0040(11) -0.0006(11)
N3 0.0492(15) 0.0483(15) 0.0279(14) -0.0088(12) -0.0102(12) -0.0038(12)
N4 0.082(3) 0.105(3) 0.097(3) -0.035(2) -0.019(2) -0.029(3)
O1 0.0476(12) 0.0410(11) 0.0335(12) -0.0098(9) -0.0072(10) -0.0006(10)
O2 0.0395(11) 0.0339(10) 0.0228(10) -0.0075(8) -0.0038(8) 0.0046(8)
O3 0.128(3) 0.144(3) 0.0396(17) -0.007(2) 0.0108(17) -0.0185(19)
Zn1 0.0380(2) 0.0382(2) 0.02344(19) -0.00629(14) -0.00228(14) 0.00205(14)

loop_
_atom_type_symbol
_atom_type_description
_atom_type_scat_dispersion_real
_atom_type_scat_dispersion_imag
_atom_type_scat_source
C C 0.0033 0.0016 'International Tables Vol C Tables 4.2.6.8 and 6.1.1.4'
H H 0.0000 0.0000 'International Tables Vol C Tables 4.2.6.8 and 6.1.1.4'
N N 0.0061 0.0033 'International Tables Vol C Tables 4.2.6.8 and 6.1.1.4'
O O 0.0106 0.0060 'International Tables Vol C Tables 4.2.6.8 and 6.1.1.4'
Zn Zn 0.2839 1.4301 'International Tables Vol C Tables 4.2.6.8 and 6.1.1.4'

loop_
_geom_angle_atom_site_label_1
_geom_angle_atom_site_label_2
_geom_angle_atom_site_label_3
_geom_angle_site_symmetry_1
_geom_angle_site_symmetry_3
_geom_angle
N1 C1 C2 . . 123.2(3)
N1 C1 H1 . . 118.4
C2 C1 H1 . . 118.4
C3 C2 C1 . . 119.0(3)
C3 C2 H2 . . 120.5
C1 C2 H2 . . 120.5
C2 C3 C4 . . 120.6(3)
C2 C3 H3 . . 119.7
C4 C3 H3 . . 119.7
C9 C4 C3 . . 124.5(3)
C9 C4 C5 . . 118.8(3)
C3 C4 C5 . . 116.7(3)
N1 C5 C4 . . 122.1(3)
N1 C5 C6 . . 117.0(2)
C4 C5 C6 . . 120.8(3)
O2 C6 C7 . . 124.3(2)
O2 C6 C5 . . 117.0(2)
C7 C6 C5 . . 118.7(2)
C6 C7 C8 . . 118.7(3)
C6 C7 C10 . . 123.9(3)
C8 C7 C10 . . 117.5(3)
C9 C8 C7 . . 123.0(3)
C9 C8 H8 . . 118.5
C7 C8 H8 . . 118.5
C8 C9 C4 . . 120.0(3)
C8 C9 H9 . . 120.0
C4 C9 H9 . . 120.0
N2 C10 C7 . . 124.9(3)
N2 C10 H10 . . 117.6
C7 C10 H10 . . 117.6
O1 C11 N3 . . 126.7(3)
O1 C11 C12 . . 118.0(3)
N3 C11 C12 . . 115.3(3)
C13 C12 C16 . . 117.5(3)
C13 C12 C11 . . 122.9(3)
C16 C12 C11 . . 119.6(3)
C12 C13 C14 . . 118.2(4)
C12 C13 H13 . . 120.9
C14 C13 H13 . . 120.9
N4 C14 C13 . . 125.1(4)
N4 C14 H14 . . 117.5
C13 C14 H14 . . 117.5
N4 C15 C16 . . 124.4(4)
N4 C15 H15 . . 117.8
C16 C15 H15 . . 117.8
C15 C16 C12 . . 119.0(4)
C15 C16 H16 . . 120.5
C12 C16 H16 . . 120.5
C1 N1 C5 . . 118.4(3)
C1 N1 Zn1 . 15_667 130.2(2)
C5 N1 Zn1 . 15_667 111.07(17)
C10 N2 N3 . . 116.5(2)
C10 N2 Zn1 . . 129.4(2)
N3 N2 Zn1 . . 113.97(17)
C11 N3 N2 . . 109.7(2)
C14 N4 C15 . . 115.7(4)
C11 O1 Zn1 . . 110.12(18)
C6 O2 Zn1 . 15_667 113.95(16)
C6 O2 Zn1 . . 126.71(17)
Zn1 O2 Zn1 15_667 . 114.03(8)
H3A O3 H3B . . 113.4
O1 Zn1 O2 . 12_758 102.00(8)
O1 Zn1 N2 . . 78.35(9)
O2 Zn1 N2 12_758 . 164.76(8)
O1 Zn1 O2 . . 155.73(8)
O2 Zn1 O2 12_758 . 87.94(8)
N2 Zn1 O2 . . 86.34(8)
O1 Zn1 N1 . 12_758 97.94(8)
O2 Zn1 N1 12_758 12_758 80.24(8)
N2 Zn1 N1 . 12_758 114.92(9)
O2 Zn1 N1 . 12_758 105.61(8)

loop_
_geom_bond_atom_site_label_1
_geom_bond_atom_site_label_2
_geom_bond_site_symmetry_2
_geom_bond_distance
C1 N1 . 1.321(4)
C1 C2 . 1.392(5)
C1 H1 . 0.9300
C2 C3 . 1.353(5)
C2 H2 . 0.9300
C3 C4 . 1.406(5)
C3 H3 . 0.9300
C4 C9 . 1.406(5)
C4 C5 . 1.414(4)
C5 N1 . 1.365(4)
C5 C6 . 1.427(4)
C6 O2 . 1.329(3)
C6 C7 . 1.390(4)
C7 C8 . 1.423(4)
C7 C10 . 1.439(4)
C8 C9 . 1.341(4)
C8 H8 . 0.9300
C9 H9 . 0.9300
C10 N2 . 1.281(3)
C10 H10 . 0.9300
C11 O1 . 1.269(4)
C11 N3 . 1.325(4)
C11 C12 . 1.493(4)
C12 C13 . 1.380(5)
C12 C16 . 1.381(5)
C13 C14 . 1.397(5)
C13 H13 . 0.9300
C14 N4 . 1.305(6)
C14 H14 . 0.9300
C15 N4 . 1.333(6)
C15 C16 . 1.379(5)
C15 H15 . 0.9300
C16 H16 . 0.9300
N1 Zn1 15_667 2.081(2)
N2 N3 . 1.392(3)
N2 Zn1 . 2.036(2)
O1 Zn1 . 2.0329(19)
O2 Zn1 15_667 2.0350(18)
O2 Zn1 . 2.0605(18)
O3 H3A . 0.8499
O3 H3B . 0.8502
Zn1 O2 12_758 2.0350(18)
Zn1 N1 12_758 2.081(2)

loop_
_geom_hbond_atom_site_label_D
_geom_hbond_atom_site_label_H
_geom_hbond_atom_site_label_A
_geom_hbond_site_symmetry_A
_geom_hbond_distance_DH
_geom_hbond_distance_HA
_geom_hbond_distance_DA
_geom_hbond_angle_DHA
O3 H3B N3 . 0.85 2.08 2.912(4) 168
O3 H3A O3 12_757 0.85 1.99 2.835(5) 173

loop_
_geom_torsion_atom_site_label_1
_geom_torsion_atom_site_label_2
_geom_torsion_atom_site_label_3
_geom_torsion_atom_site_label_4
_geom_torsion_site_symmetry_1
_geom_torsion_site_symmetry_4
_geom_torsion
N1 C1 C2 C3 . . 0.4(5)
C1 C2 C3 C4 . . -0.7(5)
C2 C3 C4 C9 . . -179.5(3)
C2 C3 C4 C5 . . 1.0(5)
C9 C4 C5 N1 . . 179.4(3)
C3 C4 C5 N1 . . -1.0(4)
C9 C4 C5 C6 . . -0.2(4)
C3 C4 C5 C6 . . 179.4(3)
N1 C5 C6 O2 . . -0.4(4)
C4 C5 C6 O2 . . 179.2(2)
N1 C5 C6 C7 . . 180.0(2)
C4 C5 C6 C7 . . -0.4(4)
O2 C6 C7 C8 . . -178.2(3)
C5 C6 C7 C8 . . 1.4(4)
O2 C6 C7 C10 . . 2.3(4)
C5 C6 C7 C10 . . -178.1(3)
C6 C7 C8 C9 . . -2.0(5)
C10 C7 C8 C9 . . 177.6(3)
C7 C8 C9 C4 . . 1.3(5)
C3 C4 C9 C8 . . -179.8(3)
C5 C4 C9 C8 . . -0.2(5)
C6 C7 C10 N2 . . 7.5(5)
C8 C7 C10 N2 . . -172.0(3)
O1 C11 C12 C13 . . 163.3(3)
N3 C11 C12 C13 . . -15.3(5)
O1 C11 C12 C16 . . -14.5(4)
N3 C11 C12 C16 . . 166.9(3)
C16 C12 C13 C14 . . 2.8(6)
C11 C12 C13 C14 . . -175.1(3)
C12 C13 C14 N4 . . -3.1(7)
N4 C15 C16 C12 . . -2.7(7)
C13 C12 C16 C15 . . -0.2(6)
C11 C12 C16 C15 . . 177.8(4)
C2 C1 N1 C5 . . -0.4(4)
C2 C1 N1 Zn1 . 15_667 -173.3(2)
C4 C5 N1 C1 . . 0.8(4)
C6 C5 N1 C1 . . -179.6(2)
C4 C5 N1 Zn1 . 15_667 174.9(2)
C6 C5 N1 Zn1 . 15_667 -5.5(3)
C7 C10 N2 N3 . . 179.0(3)
C7 C10 N2 Zn1 . . 3.4(4)
O1 C11 N3 N2 . . -2.2(4)
C12 C11 N3 N2 . . 176.2(2)
C10 N2 N3 C11 . . 177.3(3)
Zn1 N2 N3 C11 . . -6.4(3)
C13 C14 N4 C15 . . 0.4(8)
C16 C15 N4 C14 . . 2.6(8)
N3 C11 O1 Zn1 . . 9.4(4)
C12 C11 O1 Zn1 . . -169.0(2)
C7 C6 O2 Zn1 . 15_667 -174.1(2)
C5 C6 O2 Zn1 . 15_667 6.3(3)
C7 C6 O2 Zn1 . . -21.6(4)
C5 C6 O2 Zn1 . . 158.79(18)
C11 O1 Zn1 O2 . 12_758 -173.51(18)
C11 O1 Zn1 N2 . . -9.08(19)
C11 O1 Zn1 O2 . . -61.1(3)
C11 O1 Zn1 N1 . 12_758 104.85(19)
C10 N2 Zn1 O1 . . -175.7(3)
N3 N2 Zn1 O1 . . 8.59(18)
C10 N2 Zn1 O2 . 12_758 -82.8(4)
N3 N2 Zn1 O2 . 12_758 101.5(3)
C10 N2 Zn1 O2 . . -14.7(3)
N3 N2 Zn1 O2 . . 169.66(19)
C10 N2 Zn1 N1 . 12_758 90.9(3)
N3 N2 Zn1 N1 . 12_758 -84.83(19)
C6 O2 Zn1 O1 . . 73.9(3)
Zn1 O2 Zn1 O1 15_667 . -133.61(16)
C6 O2 Zn1 O2 . 12_758 -170.8(2)
Zn1 O2 Zn1 O2 15_667 12_758 -18.38(9)
C6 O2 Zn1 N2 . . 23.3(2)
Zn1 O2 Zn1 N2 15_667 . 175.75(10)
C6 O2 Zn1 N1 . 12_758 -91.6(2)
Zn1 O2 Zn1 N1 15_667 12_758 60.89(11)
